data_7022925
loop_
_publ_author_name
'Zienkiewicz, Ma\/lgorzata'
'Szlachetko, Jakub'
'Lothsch\"utz, Christian'
'Hodorowicz, Maciej'
'Jab\/lo\'nska-Wawrzycka, Agnieszka'
'S\'a, Jacinto'
'Barszcz, Barbara'

_publ_section_title
;
 A novel single-site manganese(II) complex of a pyridine derivative as a
 catalase mimetic for disproportionation of H2O2 in water.
;
_journal_issue 21
_journal_name_full 'Dalton transactions (Cambridge, England : 2003)'
_journal_page_first 7761
_journal_page_last 7767
_journal_paper_doi 10.1039/c3dt50288k
_journal_volume 42
_journal_year 2013
_chemical_formula_sum 'C6 H9 Mn N O6 S'
_chemical_formula_weight 278.14
_chemical_name_systematic
;
catena-(aqua-(2-hydroxymethylpyridine)-(?3 -sulfate-O,O',O'')-manganese(II)
;
_space_group_IT_number 14
_symmetry_cell_setting monoclinic
_symmetry_space_group_name_Hall '-P 2ybc'
_symmetry_space_group_name_H-M 'P 1 21/c 1'
_atom_sites_solution_hydrogens geom
_atom_sites_solution_primary direct
_atom_sites_solution_secondary difmap
_audit_creation_method SHELXL-97
_cell_angle_alpha 90.00
_cell_angle_beta 91.422(7)
_cell_angle_gamma 90.00
_cell_formula_units_Z 4
_cell_length_a 9.4275(8)
_cell_length_b 7.9796(5)
_cell_length_c 13.0018(9)
_cell_measurement_reflns_used 2152
_cell_measurement_temperature 293(2)
_cell_measurement_theta_max 27.6608
_cell_measurement_theta_min 2.1566
_cell_volume 977.79(12)
_computing_cell_refinement
;
CrysAlisPro, Agilent Technologies,
Version 1.171.35.4 (release 09-12-2010 CrysAlis171 .NET)
(compiled Dec 9 2010,10:47:41)
;
_computing_data_collection
;
CrysAlisPro, Agilent Technologies,
Version 1.171.35.4 (release 09-12-2010 CrysAlis171 .NET)
(compiled Dec 9 2010,10:47:41)
;
_computing_data_reduction
;
CrysAlisPro, Agilent Technologies,
Version 1.171.35.4 (release 09-12-2010 CrysAlis171 .NET)
(compiled Dec 9 2010,10:47:41)
;
_computing_molecular_graphics 'Ortep3 (Farrugia, 1997)'
_computing_publication_material 'SHELXL-97 (Sheldrick, 1997)'
_computing_structure_refinement 'SHELXL-97 (Sheldrick, 1997)'
_computing_structure_solution 'SHELXS-97 (Sheldrick, 1997)'
_diffrn_ambient_temperature 293(2)
_diffrn_detector_area_resol_mean 8.1929
_diffrn_measured_fraction_theta_full 0.999
_diffrn_measured_fraction_theta_max 0.925
_diffrn_measurement_device_type 'Xcalibur, Sapphire2, large Be window'
_diffrn_measurement_method '\w scans'
_diffrn_orient_matrix_UB_11 0.0191729000
_diffrn_orient_matrix_UB_12 -0.0144643000
_diffrn_orient_matrix_UB_13 -0.0516398000
_diffrn_orient_matrix_UB_21 0.0664007000
_diffrn_orient_matrix_UB_22 -0.0324372000
_diffrn_orient_matrix_UB_23 0.0174357000
_diffrn_orient_matrix_UB_31 -0.0298289000
_diffrn_orient_matrix_UB_32 -0.0815149000
_diffrn_orient_matrix_UB_33 0.0021040000
_diffrn_radiation_monochromator graphite
_diffrn_radiation_source 'Enhance (Mo) X-ray Source'
_diffrn_radiation_type 'Mo K\a'
_diffrn_radiation_wavelength 0.7107
_diffrn_reflns_av_R_equivalents 0.0195
_diffrn_reflns_av_sigmaI/netI 0.0342
_diffrn_reflns_limit_h_max 12
_diffrn_reflns_limit_h_min -8
_diffrn_reflns_limit_k_max 4
_diffrn_reflns_limit_k_min -10
_diffrn_reflns_limit_l_max 15
_diffrn_reflns_limit_l_min -16
_diffrn_reflns_number 3726
_diffrn_reflns_theta_full 25.00
_diffrn_reflns_theta_max 27.72
_diffrn_reflns_theta_min 3.13
_exptl_absorpt_coefficient_mu 1.571
_exptl_absorpt_correction_T_max 0.7440
_exptl_absorpt_correction_T_min 0.6500
_exptl_absorpt_correction_type multi-scan
_exptl_absorpt_process_details
;
CrysAlisPro, Agilent Technologies,
Version 1.171.35.4 (release 09-12-2010 CrysAlis171 .NET)
(compiled Dec 9 2010,10:47:41)
Empirical absorption correction using spherical harmonics,
implemented in SCALE3 ABSPACK scaling algorithm.
;
_exptl_crystal_colour yellow
_exptl_crystal_density_diffrn 1.889
_exptl_crystal_density_method 'not measured'
_exptl_crystal_description block
_exptl_crystal_F_000 564
_exptl_crystal_size_max 0.30
_exptl_crystal_size_mid 0.25
_exptl_crystal_size_min 0.20
_refine_diff_density_max 0.390
_refine_diff_density_min -0.483
_refine_diff_density_rms 0.078
_refine_ls_extinction_method none
_refine_ls_goodness_of_fit_ref 1.042
_refine_ls_hydrogen_treatment mixed
_refine_ls_matrix_type full
_refine_ls_number_parameters 148
_refine_ls_number_reflns 2124
_refine_ls_number_restraints 2
_refine_ls_restrained_S_all 1.043
_refine_ls_R_factor_all 0.0440
_refine_ls_R_factor_gt 0.0334
_refine_ls_shift/su_max 0.001
_refine_ls_shift/su_mean 0.000
_refine_ls_structure_factor_coef Fsqd
_refine_ls_weighting_details 'w=1/[\s^2^(Fo^2^)+(0.0452P)^2^+0.2380P] where P=(Fo^2^+2Fc^2^)/3'
_refine_ls_weighting_scheme calc
_refine_ls_wR_factor_gt 0.0801
_refine_ls_wR_factor_ref 0.0860
_reflns_number_gt 1776
_reflns_number_total 2124
_reflns_threshold_expression >2sigma(I)
_cod_data_source_file c3dt50288k.txt
_cod_data_source_block Mn(II)
_cod_database_code 7022925

loop_
_symmetry_equiv_pos_as_xyz
'x, y, z'
'-x, y+1/2, -z+1/2'
'-x, -y, -z'
'x, -y-1/2, z-1/2'

loop_
_atom_site_label
_atom_site_type_symbol
_atom_site_fract_x
_atom_site_fract_y
_atom_site_fract_z
_atom_site_U_iso_or_equiv
_atom_site_adp_type
_atom_site_occupancy
_atom_site_symmetry_multiplicity
_atom_site_calc_flag
_atom_site_refinement_flags
Mn1 Mn 0.90021(4) 0.18220(4) 0.14887(3) 0.01826(13) Uani 1 1 d .
S1 S 0.98089(7) 0.28135(7) 0.39225(4) 0.01793(16) Uani 1 1 d .
O8 O 0.7737(2) 0.4188(2) 0.14710(15) 0.0289(4) Uani 1 1 d .
C6 C 0.4349(3) 0.2080(4) 0.1066(3) 0.0436(8) Uani 1 1 d .
H6 H 0.3742 0.2963 0.0900 0.052 Uiso 1 1 calc R
O10 O 0.9063(2) 0.1716(2) 0.31623(12) 0.0261(4) Uani 1 1 d .
C7 C 0.6425(3) 0.4036(4) 0.0929(2) 0.0361(7) Uani 1 1 d .
H7A H 0.6568 0.4161 0.0196 0.043 Uiso 1 1 calc R
H7B H 0.5782 0.4910 0.1145 0.043 Uiso 1 1 calc R
O9 O 0.8898(2) 0.1891(2) -0.02046(13) 0.0284(4) Uani 1 1 d .
O12 O 0.9867(2) -0.0602(2) 0.15916(14) 0.0345(5) Uani 1 1 d .
C5 C 0.3813(3) 0.0496(4) 0.1235(3) 0.0471(8) Uani 1 1 d .
H5 H 0.2843 0.0295 0.1175 0.056 Uiso 1 1 calc R
N2 N 0.6696(2) 0.1111(3) 0.13990(16) 0.0245(5) Uani 1 1 d .
C1 C 0.5791(3) 0.2336(3) 0.1144(2) 0.0285(6) Uani 1 1 d .
C4 C 0.4735(4) -0.0779(4) 0.1495(2) 0.0451(8) Uani 1 1 d .
H4 H 0.4399 -0.1854 0.1619 0.054 Uiso 1 1 calc R
C3 C 0.6171(3) -0.0429(3) 0.1569(2) 0.0353(7) Uani 1 1 d .
H3 H 0.6797 -0.1291 0.1743 0.042 Uiso 1 1 calc R
O11 O 1.0944(2) 0.3248(2) 0.13571(14) 0.0256(4) Uani 1 1 d D
O13 O 1.1132(2) 0.1987(2) 0.42810(13) 0.0300(5) Uani 1 1 d .
H11A H 1.113(3) 0.329(4) 0.0748(15) 0.040(9) Uiso 1 1 d D
H11B H 1.097(4) 0.422(3) 0.158(3) 0.068(13) Uiso 1 1 d D
H8 H 0.807(4) 0.510(5) 0.127(3) 0.072(13) Uiso 1 1 d .

loop_
_atom_site_aniso_label
_atom_site_aniso_U_11
_atom_site_aniso_U_22
_atom_site_aniso_U_33
_atom_site_aniso_U_23
_atom_site_aniso_U_13
_atom_site_aniso_U_12
Mn1 0.0209(2) 0.0182(2) 0.0156(2) 0.00125(13) -0.00047(14) -0.00003(15)
S1 0.0261(4) 0.0152(3) 0.0125(3) -0.0008(2) 0.0002(2) 0.0010(2)
O8 0.0240(11) 0.0210(9) 0.0415(11) 0.0031(8) -0.0030(8) -0.0020(8)
C6 0.0226(16) 0.0502(19) 0.058(2) 0.0053(16) -0.0039(14) -0.0004(15)
O10 0.0445(12) 0.0187(9) 0.0150(8) -0.0018(6) -0.0024(8) -0.0074(8)
C7 0.0248(16) 0.0315(15) 0.0517(18) 0.0122(14) -0.0069(13) 0.0016(12)
O9 0.0279(11) 0.0414(11) 0.0160(9) 0.0023(7) 0.0016(7) -0.0099(8)
O12 0.0579(15) 0.0193(10) 0.0261(10) -0.0019(7) -0.0031(9) 0.0114(9)
C5 0.0256(17) 0.059(2) 0.056(2) -0.0023(17) -0.0012(14) -0.0152(16)
N2 0.0242(12) 0.0246(11) 0.0249(11) 0.0001(9) 0.0018(9) -0.0032(10)
C1 0.0247(15) 0.0319(15) 0.0288(14) 0.0014(12) -0.0031(11) -0.0015(12)
C4 0.045(2) 0.0425(19) 0.0480(19) -0.0056(15) 0.0073(15) -0.0208(16)
C3 0.0357(18) 0.0292(15) 0.0413(16) 0.0014(12) 0.0069(13) -0.0062(13)
O11 0.0293(11) 0.0265(10) 0.0210(10) -0.0052(8) 0.0007(8) -0.0034(9)
O13 0.0309(11) 0.0342(11) 0.0249(10) -0.0030(8) 0.0004(8) 0.0119(9)

loop_
_atom_type_symbol
_atom_type_description
_atom_type_scat_dispersion_real
_atom_type_scat_dispersion_imag
_atom_type_scat_source
C C 0.0033 0.0016 'International Tables Vol C Tables 4.2.6.8 and 6.1.1.4'
H H 0.0000 0.0000 'International Tables Vol C Tables 4.2.6.8 and 6.1.1.4'
O O 0.0106 0.0060 'International Tables Vol C Tables 4.2.6.8 and 6.1.1.4'
S S 0.1246 0.1234 'International Tables Vol C Tables 4.2.6.8 and 6.1.1.4'
Mn Mn 0.3368 0.7283 'International Tables Vol C Tables 4.2.6.8 and 6.1.1.4'
N N 0.0061 0.0033 'International Tables Vol C Tables 4.2.6.8 and 6.1.1.4'

loop_
_geom_angle_atom_site_label_1
_geom_angle_atom_site_label_2
_geom_angle_atom_site_label_3
_geom_angle
_geom_angle_site_symmetry_1
_geom_angle_site_symmetry_3
O12 Mn1 O11 99.29(8) . .
O12 Mn1 O10 84.26(7) . .
O11 Mn1 O10 95.64(7) . .
O12 Mn1 O9 95.42(7) . .
O11 Mn1 O9 85.68(7) . .
O10 Mn1 O9 178.68(7) . .
O12 Mn1 O8 170.02(8) . .
O11 Mn1 O8 90.41(7) . .
O10 Mn1 O8 92.52(7) . .
O9 Mn1 O8 87.59(7) . .
O12 Mn1 N2 98.28(8) . .
O11 Mn1 N2 161.28(8) . .
O10 Mn1 N2 92.48(7) . .
O9 Mn1 N2 86.29(7) . .
O8 Mn1 N2 72.37(8) . .
O9 S1 O12 110.42(11) 4_566 2_755
O9 S1 O13 109.61(10) 4_566 .
O12 S1 O13 110.18(12) 2_755 .
O9 S1 O10 109.55(11) 4_566 .
O12 S1 O10 107.82(10) 2_755 .
O13 S1 O10 109.23(11) . .
C7 O8 Mn1 113.17(16) . .
C7 O8 H8 105(3) . .
Mn1 O8 H8 122(3) . .
C1 C6 C5 119.3(3) . .
C1 C6 H6 120.4 . .
C5 C6 H6 120.4 . .
S1 O10 Mn1 129.98(10) . .
O8 C7 C1 109.2(2) . .
O8 C7 H7A 109.8 . .
C1 C7 H7A 109.8 . .
O8 C7 H7B 109.8 . .
C1 C7 H7B 109.8 . .
H7A C7 H7B 108.3 . .
S1 O9 Mn1 140.27(12) 4_565 .
S1 O12 Mn1 148.16(12) 2_745 .
C4 C5 C6 119.0(3) . .
C4 C5 H5 120.5 . .
C6 C5 H5 120.5 . .
C1 N2 C3 118.3(2) . .
C1 N2 Mn1 116.10(17) . .
C3 N2 Mn1 125.55(19) . .
N2 C1 C6 122.3(3) . .
N2 C1 C7 116.8(2) . .
C6 C1 C7 120.9(3) . .
C5 C4 C3 118.6(3) . .
C5 C4 H4 120.7 . .
C3 C4 H4 120.7 . .
N2 C3 C4 122.4(3) . .
N2 C3 H3 118.8 . .
C4 C3 H3 118.8 . .
Mn1 O11 H11A 108(2) . .
Mn1 O11 H11B 119(3) . .
H11A O11 H11B 107(3) . .

loop_
_geom_bond_atom_site_label_1
_geom_bond_atom_site_label_2
_geom_bond_distance
_geom_bond_site_symmetry_2
Mn1 O12 2.1022(17) .
Mn1 O11 2.166(2) .
Mn1 O10 2.1770(16) .
Mn1 O9 2.2020(17) .
Mn1 O8 2.2325(19) .
Mn1 N2 2.247(2) .
S1 O9 1.4593(17) 4_566
S1 O12 1.4658(17) 2_755
S1 O13 1.4759(19) .
S1 O10 1.4849(17) .
O8 C7 1.414(3) .
O8 H8 0.84(4) .
C6 C1 1.376(4) .
C6 C5 1.381(4) .
C6 H6 0.9300 .
C7 C1 1.511(4) .
C7 H7A 0.9700 .
C7 H7B 0.9700 .
O9 S1 1.4593(17) 4_565
O12 S1 1.4658(17) 2_745
C5 C4 1.374(5) .
C5 H5 0.9300 .
N2 C1 1.334(3) .
N2 C3 1.345(3) .
C4 C3 1.384(4) .
C4 H4 0.9300 .
C3 H3 0.9300 .
O11 H11A 0.817(17) .
O11 H11B 0.830(18) .

loop_
_geom_hbond_atom_site_label_D
_geom_hbond_atom_site_label_H
_geom_hbond_atom_site_label_A
_geom_hbond_distance_DH
_geom_hbond_distance_HA
_geom_hbond_distance_DA
_geom_hbond_angle_DHA
_geom_hbond_site_symmetry_A
_geom_hbond_publ_flag
O11 H11A O13 0.817(17) 1.921(19) 2.716(3) 164(3) 4_565 y
O11 H11B O10 0.830(18) 2.02(2) 2.837(2) 169(4) 2_755 y
O11 H11B O12 0.830(18) 2.53(4) 2.939(3) 112(3) 2_755 y
O8 H8 O13 0.84(4) 1.84(4) 2.671(3) 174(4) 2_755 y

loop_
_geom_torsion_atom_site_label_1
_geom_torsion_atom_site_label_2
_geom_torsion_atom_site_label_3
_geom_torsion_atom_site_label_4
_geom_torsion
_geom_torsion_site_symmetry_1
_geom_torsion_site_symmetry_4
O12 Mn1 O8 C7 -50.5(5) . .
O11 Mn1 O8 C7 142.93(18) . .
O10 Mn1 O8 C7 -121.41(18) . .
O9 Mn1 O8 C7 57.27(18) . .
N2 Mn1 O8 C7 -29.60(17) . .
O9 S1 O10 Mn1 140.20(14) 4_566 .
O12 S1 O10 Mn1 19.99(18) 2_755 .
O13 S1 O10 Mn1 -99.74(15) . .
O12 Mn1 O10 S1 120.61(16) . .
O11 Mn1 O10 S1 21.81(16) . .
O9 Mn1 O10 S1 -164(3) . .
O8 Mn1 O10 S1 -68.86(15) . .
N2 Mn1 O10 S1 -141.30(15) . .
Mn1 O8 C7 C1 38.7(3) . .
O12 Mn1 O9 S1 -80.11(19) . 4_565
O11 Mn1 O9 S1 18.84(18) . 4_565
O10 Mn1 O9 S1 -156(3) . 4_565
O8 Mn1 O9 S1 109.43(18) . 4_565
N2 Mn1 O9 S1 -178.09(19) . 4_565
O11 Mn1 O12 S1 -100.4(3) . 2_745
O10 Mn1 O12 S1 164.8(3) . 2_745
O9 Mn1 O12 S1 -13.9(3) . 2_745
O8 Mn1 O12 S1 93.3(5) . 2_745
N2 Mn1 O12 S1 73.2(3) . 2_745
C1 C6 C5 C4 1.0(5) . .
O12 Mn1 N2 C1 -168.68(18) . .
O11 Mn1 N2 C1 -9.0(3) . .
O10 Mn1 N2 C1 106.76(18) . .
O9 Mn1 N2 C1 -73.74(18) . .
O8 Mn1 N2 C1 14.90(17) . .
O12 Mn1 N2 C3 10.6(2) . .
O11 Mn1 N2 C3 170.3(2) . .
O10 Mn1 N2 C3 -74.0(2) . .
O9 Mn1 N2 C3 105.5(2) . .
O8 Mn1 N2 C3 -165.8(2) . .
C3 N2 C1 C6 1.0(4) . .
Mn1 N2 C1 C6 -179.7(2) . .
C3 N2 C1 C7 -178.3(2) . .
Mn1 N2 C1 C7 1.1(3) . .
C5 C6 C1 N2 -1.3(5) . .
C5 C6 C1 C7 177.9(3) . .
O8 C7 C1 N2 -26.2(3) . .
O8 C7 C1 C6 154.5(3) . .
C6 C5 C4 C3 -0.5(5) . .
C1 N2 C3 C4 -0.4(4) . .
Mn1 N2 C3 C4 -179.7(2) . .
C5 C4 C3 N2 0.2(5) . .
